data_1556856
loop_
_publ_author_name
'Lee, Eunji'
'Ju, Huiyeong'
'Park, In-Hyeok'
'Park, Sunhong'
'Ikeda, Mari'
'Habata, Yoichi'
'Lee, Shim Sung'

_publ_section_title
;
 Mechanistic insights into heavy metal ion sensing by
 NOS<sub>2</sub>-macrocyclic fluorosensors via the structure-function
 relationship: influences of fluorophores, solvents and anions.
;
_journal_issue 5
_journal_name_full 'The Analyst'
_journal_page_first 1667
_journal_page_last 1676
_journal_paper_doi 10.1039/c9an02466b
_journal_volume 145
_journal_year 2020
_chemical_formula_moiety 'C21 H24 Hg I2 N2 O S3'
_chemical_formula_sum 'C21 H24 Hg I2 N2 O S3'
_chemical_formula_weight 870.99
_space_group_crystal_system orthorhombic
_space_group_IT_number 36
_space_group_name_Hall 'C 2c -2'
_space_group_name_H-M_alt 'C m c 21'
_atom_sites_solution_hydrogens geom
_audit_creation_method SHELXL-2014/7
_cell_angle_alpha 90
_cell_angle_beta 90
_cell_angle_gamma 90
_cell_formula_units_Z 4
_cell_length_a 10.0374(15)
_cell_length_b 31.171(6)
_cell_length_c 8.3311(14)
_cell_measurement_reflns_used 9909
_cell_measurement_temperature 173(2)
_cell_measurement_theta_max 28.39
_cell_measurement_theta_min 2.61
_cell_volume 2606.6(8)
_computing_cell_refinement 'Bruker SAINT'
_computing_data_collection 'Bruker APEX2'
_computing_data_reduction 'Bruker SAINT'
_computing_molecular_graphics 'Bruker SHELXTL'
_computing_publication_material 'Bruker SHELXTL'
_computing_structure_refinement 'SHELXL-2014/7 (Sheldrick, 2014)'
_computing_structure_solution 'SHELXS-97 (Sheldrick 2008)'
_diffrn_ambient_temperature 173(2)
_diffrn_measured_fraction_theta_full 0.820
_diffrn_measured_fraction_theta_max 0.833
_diffrn_measurement_device_type 'Bruker APEX-II CCD'
_diffrn_measurement_method '\f and \w scans'
_diffrn_radiation_type MoK\a
_diffrn_radiation_wavelength 0.71073
_diffrn_reflns_av_R_equivalents 0.0452
_diffrn_reflns_av_unetI/netI 0.0460
_diffrn_reflns_Laue_measured_fraction_full 0.820
_diffrn_reflns_Laue_measured_fraction_max 0.833
_diffrn_reflns_limit_h_max 12
_diffrn_reflns_limit_h_min -12
_diffrn_reflns_limit_k_max 38
_diffrn_reflns_limit_k_min -38
_diffrn_reflns_limit_l_max 10
_diffrn_reflns_limit_l_min -10
_diffrn_reflns_number 7973
_diffrn_reflns_point_group_measured_fraction_full 0.760
_diffrn_reflns_point_group_measured_fraction_max 0.776
_diffrn_reflns_theta_full 25.242
_diffrn_reflns_theta_max 25.977
_diffrn_reflns_theta_min 1.307
_exptl_absorpt_coefficient_mu 8.530
_exptl_absorpt_correction_type multi-scan
_exptl_absorpt_process_details SADABS
_exptl_crystal_colour yellow
_exptl_crystal_density_diffrn 2.219
_exptl_crystal_description Block
_exptl_crystal_F_000 1624
_exptl_crystal_size_max 0.100
_exptl_crystal_size_mid 0.070
_exptl_crystal_size_min 0.060
_exptl_transmission_factor_max 0.7457
_exptl_transmission_factor_min 0.3781
_refine_diff_density_max 0.992
_refine_diff_density_min -1.741
_refine_diff_density_rms 0.310
_refine_ls_abs_structure_details
; 
 Flack x determined using 835 quotients [(I+)-(I-)]/[(I+)+(I-)] 
 (Parsons, Flack and Wagner, Acta Cryst. B69 (2013) 249-259). 
;
_refine_ls_abs_structure_Flack 0.037(7)
_refine_ls_extinction_method none
_refine_ls_goodness_of_fit_ref 1.024
_refine_ls_hydrogen_treatment constr
_refine_ls_matrix_type full
_refine_ls_number_parameters 158
_refine_ls_number_reflns 2112
_refine_ls_number_restraints 15
_refine_ls_restrained_S_all 1.036
_refine_ls_R_factor_all 0.0349
_refine_ls_R_factor_gt 0.0345
_refine_ls_shift/su_max 0.001
_refine_ls_shift/su_mean 0.000
_refine_ls_structure_factor_coef Fsqd
_refine_ls_weighting_details 'w=1/[\s^2^(Fo^2^)+(0.0800P)^2^+2.7229P] where P=(Fo^2^+2Fc^2^)/3'
_refine_ls_weighting_scheme calc
_refine_ls_wR_factor_gt 0.1024
_refine_ls_wR_factor_ref 0.1028
_reflns_Friedel_coverage 0.737
_reflns_Friedel_fraction_full 0.690
_reflns_Friedel_fraction_max 0.711
_reflns_number_gt 2074
_reflns_number_total 2112
_reflns_threshold_expression 'I > 2\s(I)'
_cod_data_source_file c9an02466b1.cif
_cod_data_source_block 4
_cod_depositor_comments 'Adding full bibliography for 1556851--1556856.cif.'
_cod_database_code 1556856
_shelx_shelxl_version_number 2014/7
_shelx_space_group_comment
; 
The symmetry employed for this shelxl refinement is uniquely defined 
by the following loop, which should always be used as a source of 
symmetry information in preference to the above space-group names. 
They are only intended as comments. 
;
_shelx_estimated_absorpt_t_min 0.483
_shelx_estimated_absorpt_t_max 0.629

loop_
_space_group_symop_operation_xyz
'x, y, z'
'-x, -y, z+1/2'
'x, -y, z+1/2'
'-x, y, z'
'x+1/2, y+1/2, z'
'-x+1/2, -y+1/2, z+1/2'
'x+1/2, -y+1/2, z+1/2'
'-x+1/2, y+1/2, z'

loop_
_atom_site_label
_atom_site_type_symbol
_atom_site_fract_x
_atom_site_fract_y
_atom_site_fract_z
_atom_site_U_iso_or_equiv
_atom_site_adp_type
_atom_site_occupancy
_atom_site_site_symmetry_order
_atom_site_calc_flag
_atom_site_refinement_flags_posn
_atom_site_refinement_flags_adp
_atom_site_refinement_flags_occupancy
Hg1 Hg -0.5000 0.56678(2) 0.73377(7) 0.0335(2) Uani 1 2 d S T P
I1 I -0.5000 0.48184(3) 0.73012(17) 0.0281(2) Uani 1 2 d S T P
I2 I -0.5000 0.62987(5) 0.94812(17) 0.0441(3) Uani 1 2 d S T P
N1 N 0.0000 0.5172(4) 0.6734(16) 0.019(2) Uani 1 2 d S T P
O1 O 0.0000 0.6364(4) 0.5766(16) 0.030(2) Uani 1 2 d S T P
S1 S -0.3100(3) 0.59340(8) 0.5154(3) 0.0255(5) Uani 1 1 d . . .
N2 N 0.104(3) 0.3203(7) 0.463(4) 0.035(5) Uani 0.5 1 d . . P
S2 S 0.1492(9) 0.3110(2) 0.5085(11) 0.0395(16) Uani 0.5 1 d . . P
C1 C -0.1177(11) 0.6592(4) 0.5312(17) 0.032(2) Uani 1 1 d . . .
H1A H -0.1295 0.6577 0.4133 0.038 Uiso 1 1 calc R U .
H1B H -0.1095 0.6897 0.5624 0.038 Uiso 1 1 calc R U .
C2 C -0.2369(12) 0.6393(3) 0.6139(14) 0.029(2) Uani 1 1 d . . .
H2A H -0.3064 0.6616 0.6252 0.035 Uiso 1 1 calc R U .
H2B H -0.2097 0.6306 0.7234 0.035 Uiso 1 1 calc R U .
C3 C -0.1788(10) 0.5539(4) 0.5159(13) 0.0230(18) Uani 1 1 d . . .
H3A H -0.2125 0.5275 0.4637 0.028 Uiso 1 1 calc R U .
H3B H -0.1042 0.5649 0.4497 0.028 Uiso 1 1 calc R U .
C4 C -0.1237(10) 0.5418(4) 0.6825(12) 0.024(2) Uani 1 1 d . . .
H4A H -0.1075 0.5684 0.7447 0.029 Uiso 1 1 calc R U .
H4B H -0.1914 0.5247 0.7407 0.029 Uiso 1 1 calc R U .
C5 C 0.0000 0.4751(4) 0.6297(17) 0.018(3) Uani 1 2 d S T P
C6 C 0.1213(10) 0.4512(4) 0.6139(12) 0.0221(19) Uani 1 1 d . . .
H6A H 0.2044 0.4653 0.6280 0.026 Uiso 1 1 calc R U .
C7 C 0.1190(11) 0.4081(3) 0.5786(13) 0.0233(19) Uani 1 1 d . . .
H7A H 0.2011 0.3933 0.5661 0.028 Uiso 1 1 calc R U .
C8 C 0.0000 0.3854(5) 0.5606(19) 0.024(3) Uani 1 2 d S T P
C9 C 0.0000 0.3404(5) 0.512(2) 0.025(3) Uani 1 2 d S T P
C10 C 0.067(2) 0.2722(5) 0.428(2) 0.058(4) Uani 1 1 d . . .
C11 C 0.128(3) 0.2372(8) 0.376(3) 0.091(7) Uani 1 1 d . U .
H11A H 0.2224 0.2365 0.3809 0.109 Uiso 1 1 calc R U .
C12 C 0.0697(2) 0.2054(8) 0.322(3) 0.109(9) Uani 1 1 d D U .
H12 H 0.1184 0.1816 0.2814 0.131 Uiso 1 1 calc R U .

loop_
_atom_site_aniso_label
_atom_site_aniso_U_11
_atom_site_aniso_U_22
_atom_site_aniso_U_33
_atom_site_aniso_U_23
_atom_site_aniso_U_13
_atom_site_aniso_U_12
Hg1 0.0253(3) 0.0282(3) 0.0470(4) -0.0008(3) 0.000 0.000
I1 0.0241(4) 0.0267(4) 0.0335(5) 0.0026(5) 0.000 0.000
I2 0.0285(5) 0.0598(8) 0.0440(6) -0.0208(6) 0.000 0.000
N1 0.018(6) 0.016(5) 0.024(5) 0.000(4) 0.000 0.000
O1 0.021(5) 0.021(5) 0.047(7) 0.000(5) 0.000 0.000
S1 0.0210(10) 0.0244(12) 0.0312(11) 0.0009(10) -0.0007(9) 0.0026(9)
N2 0.022(10) 0.029(13) 0.055(14) 0.014(10) 0.000(10) 0.015(10)
S2 0.039(4) 0.022(3) 0.058(4) -0.006(3) -0.014(4) 0.011(3)
C1 0.025(6) 0.019(5) 0.052(7) 0.001(5) 0.001(5) 0.000(4)
C2 0.027(5) 0.014(5) 0.046(6) -0.001(4) 0.004(5) 0.003(4)
C3 0.020(4) 0.029(5) 0.020(4) -0.004(4) -0.002(4) 0.005(4)
C4 0.020(5) 0.030(5) 0.022(4) -0.002(3) 0.001(3) 0.001(4)
C5 0.019(7) 0.017(7) 0.018(6) -0.004(4) 0.000 0.000
C6 0.019(5) 0.025(5) 0.023(4) 0.002(4) -0.001(3) -0.003(4)
C7 0.022(5) 0.019(5) 0.029(5) 0.000(4) 0.001(4) 0.003(4)
C8 0.025(7) 0.021(7) 0.025(6) 0.003(5) 0.000 0.000
C9 0.026(7) 0.020(7) 0.027(6) 0.006(6) 0.000 0.000
C10 0.066(10) 0.059(9) 0.051(8) -0.012(7) -0.016(8) 0.016(9)
C11 0.092(12) 0.102(12) 0.078(9) -0.034(9) -0.013(10) 0.043(10)
C12 0.141(15) 0.095(12) 0.092(12) -0.013(10) -0.009(11) 0.037(11)

loop_
_atom_type_symbol
_atom_type_description
_atom_type_scat_dispersion_real
_atom_type_scat_dispersion_imag
_atom_type_scat_source
C C 0.0033 0.0016 'International Tables Vol C Tables 4.2.6.8 and 6.1.1.4'
H H 0.0000 0.0000 'International Tables Vol C Tables 4.2.6.8 and 6.1.1.4'
N N 0.0061 0.0033 'International Tables Vol C Tables 4.2.6.8 and 6.1.1.4'
O O 0.0106 0.0060 'International Tables Vol C Tables 4.2.6.8 and 6.1.1.4'
S S 0.1246 0.1234 'International Tables Vol C Tables 4.2.6.8 and 6.1.1.4'
I I -0.4742 1.8119 'International Tables Vol C Tables 4.2.6.8 and 6.1.1.4'
Hg Hg -2.3894 9.2266 'International Tables Vol C Tables 4.2.6.8 and 6.1.1.4'

loop_
_geom_angle_atom_site_label_1
_geom_angle_atom_site_label_2
_geom_angle_atom_site_label_3
_geom_angle
_geom_angle_site_symmetry_1
_geom_angle_site_symmetry_3
I1 Hg1 I2 138.41(5) . .
I1 Hg1 S1 107.02(6) . .
I2 Hg1 S1 102.73(6) . .
I1 Hg1 S1 107.02(6) . 4_455
I2 Hg1 S1 102.73(6) . 4_455
S1 Hg1 S1 87.28(11) . 4_455
C5 N1 C4 121.3(6) . 4
C5 N1 C4 121.3(6) . .
C4 N1 C4 116.3(12) 4 .
C1 O1 C1 111.5(12) 4 .
C3 S1 C2 104.0(5) . .
C3 S1 Hg1 107.3(4) . .
C2 S1 Hg1 102.7(4) . .
S2 N2 C9 126(4) . .
S2 N2 C10 81(2) . .
C9 N2 C10 109.5(19) . .
N2 S2 C10 75(2) . .
N2 S2 C9 36(3) . .
C10 S2 C9 87.8(9) . .
O1 C1 C2 109.3(10) . .
C1 C2 S1 116.0(8) . .
C4 C3 S1 115.6(7) . .
N1 C4 C3 112.7(9) . .
N1 C5 C6 121.8(6) . 4
N1 C5 C6 121.8(6) . .
C6 C5 C6 116.2(12) 4 .
C7 C6 C5 120.9(9) . .
C6 C7 C8 122.2(10) . .
C7 C8 C7 117.6(14) . 4
C7 C8 C9 121.1(7) . .
C7 C8 C9 121.1(7) 4 .
N2 C9 N2 109(3) . 4
N2 C9 C8 123.9(13) . .
N2 C9 C8 123.9(13) 4 .
N2 C9 S2 115.5(15) . 4
N2 C9 S2 17.5(14) 4 4
C8 C9 S2 120.5(6) . 4
N2 C9 S2 17.5(14) . .
N2 C9 S2 115.5(15) 4 .
C8 C9 S2 120.5(6) . .
S2 C9 S2 117.0(10) 4 .
C11 C10 C10 117.5(16) . 4
C11 C10 N2 138(2) . .
C10 C10 N2 103.7(11) 4 .
C11 C10 S2 121.2(19) . .
C10 C10 S2 120.9(7) 4 .
N2 C10 S2 23.9(10) . .
C12 C11 C10 124(3) . .
C11 C12 C12 118.1(13) . 4

loop_
_geom_bond_atom_site_label_1
_geom_bond_atom_site_label_2
_geom_bond_distance
_geom_bond_site_symmetry_2
Hg1 I1 2.6478(11) .
Hg1 I2 2.6562(14) .
Hg1 S1 2.763(3) .
Hg1 S1 2.763(3) 4_455
N1 C5 1.361(17) .
N1 C4 1.461(12) 4
N1 C4 1.461(11) .
O1 C1 1.429(13) 4
O1 C1 1.429(13) .
S1 C3 1.803(10) .
S1 C2 1.806(11) .
N2 S2 0.66(2) .
N2 C9 1.28(3) .
N2 C10 1.57(3) .
S2 C10 1.609(18) .
S2 C9 1.757(12) .
C1 C2 1.512(16) .
C3 C4 1.540(15) .
C5 C6 1.435(12) 4
C5 C6 1.435(12) .
C6 C7 1.374(15) .
C7 C8 1.397(13) .
C8 C7 1.397(13) 4
C8 C9 1.46(2) .
C9 N2 1.28(3) 4
C9 S2 1.757(12) 4
C10 C11 1.32(3) .
C10 C10 1.34(4) 4
C11 C12 1.24(3) .
C12 C12 1.400(5) 4
